data_2243780
loop_
_publ_author_name
'Ullah, Nisar'
'Stoeckli-Evans, Helen'

_publ_section_title
;
 The crystal structures, Hirshfeld surface analyses and energy frameworks
 of 8-{1-[3-(cyclopent-1-en-1-yl)benzyl]piperidin-4-yl}-2-methoxyquinoline
 and
 8-{4-[3-(cyclopent-1-en-1-yl)benzyl]piperazin-1-yl}-2-methoxyquinoline
;
_journal_issue 4
_journal_name_full 'Acta Crystallographica Section E'
_journal_page_first 372
_journal_page_last 377
_journal_paper_doi 10.1107/S2056989021002474
_journal_volume 77
_journal_year 2021
_chemical_formula_iupac 'C26 H29 N3 O'
_chemical_formula_moiety 'C26 H29 N3 O'
_chemical_formula_sum 'C26 H29 N3 O'
_chemical_formula_weight 399.52
_chemical_name_systematic
;
8-{4-[3-(Cyclopent-1-en-1-yl)benzyl]piperazin-1-yl}-2-methoxyquinoline
;
_space_group_crystal_system triclinic
_space_group_IT_number 2
_space_group_name_Hall '-P 1'
_space_group_name_H-M_alt 'P -1'
_atom_sites_solution_hydrogens geom
_atom_sites_solution_primary direct
_atom_sites_solution_secondary difmap
_audit_creation_method SHELXL-2018/3
_cell_angle_alpha 87.271(9)
_cell_angle_beta 79.290(8)
_cell_angle_gamma 82.206(9)
_cell_formula_units_Z 2
_cell_length_a 7.9142(8)
_cell_length_b 10.9051(13)
_cell_length_c 12.8896(14)
_cell_measurement_reflns_used 5129
_cell_measurement_temperature 173(2)
_cell_measurement_theta_max 26.01
_cell_measurement_theta_min 1.61
_cell_volume 1082.7(2)
_computing_cell_refinement
;
X-Area (Stoe & Cie, 2009)
;
_computing_data_collection
;
X-Area (Stoe & Cie, 2009)
;
_computing_data_reduction
;
X-RED32 (Stoe & Cie, 2009)
;
_computing_molecular_graphics
;
PLATON (Spek, 2020) and Mercury (Macrae <i>et al.</i>,  2020)
;
_computing_publication_material
;
<i>SHELXL2018/3</i> (Sheldrick, 2015), PLATON (Spek, 2020) and
publCIF (Westrip, 2010)
;
_computing_structure_refinement
;
<i>SHELXL2018/3</i> (Sheldrick, 2015)
;
_computing_structure_solution
;
SHELXS-97 (Sheldrick, 2008)
;
_diffrn_ambient_temperature 173(2)
_diffrn_detector 'image plate (34 cm diameter)'
_diffrn_measured_fraction_theta_full 1.000
_diffrn_measured_fraction_theta_max 0.993
_diffrn_measurement_device '2-circle goniometer'
_diffrn_measurement_device_type 'STOE IPDS 2'
_diffrn_measurement_method '\f + \w scans'
_diffrn_radiation_monochromator 'plane graphite'
_diffrn_radiation_source 'fine-focus sealed tube'
_diffrn_radiation_type MoK\a
_diffrn_radiation_wavelength 0.71073
_diffrn_reflns_av_R_equivalents 0.0802
_diffrn_reflns_av_unetI/netI 0.0981
_diffrn_reflns_limit_h_max 9
_diffrn_reflns_limit_h_min -9
_diffrn_reflns_limit_k_max 13
_diffrn_reflns_limit_k_min -13
_diffrn_reflns_limit_l_max 15
_diffrn_reflns_limit_l_min -15
_diffrn_reflns_number 11304
_diffrn_reflns_theta_full 25.242
_diffrn_reflns_theta_max 25.683
_diffrn_reflns_theta_min 1.608
_diffrn_source 'sealed X-ray tube, 12 x 0.4 mm long-fine focus'
_exptl_absorpt_coefficient_mu 0.075
_exptl_absorpt_correction_T_max 1.0000
_exptl_absorpt_correction_T_min 0.7926
_exptl_absorpt_correction_type multi-scan
_exptl_absorpt_process_details
;
(MULABS; Spek, 2020)
;
_exptl_crystal_colour colourless
_exptl_crystal_density_diffrn 1.226
_exptl_crystal_description plate
_exptl_crystal_F_000 428
_exptl_crystal_size_max 0.450
_exptl_crystal_size_mid 0.400
_exptl_crystal_size_min 0.190
_refine_diff_density_max 0.280
_refine_diff_density_min -0.172
_refine_ls_extinction_coef 0.0086(15)
_refine_ls_extinction_expression Fc^*^=kFc[1+0.001xFc^2^\l^3^/sin(2\q)]^-1/4^
_refine_ls_extinction_method
;
(<i>SHELXL2018/3</i>; Sheldrick, 2015)
;
_refine_ls_goodness_of_fit_ref 0.904
_refine_ls_hydrogen_treatment constr
_refine_ls_matrix_type full
_refine_ls_number_parameters 273
_refine_ls_number_reflns 4088
_refine_ls_number_restraints 1
_refine_ls_restrained_S_all 0.904
_refine_ls_R_factor_all 0.1237
_refine_ls_R_factor_gt 0.0560
_refine_ls_shift/su_max 0.000
_refine_ls_shift/su_mean 0.000
_refine_ls_structure_factor_coef Fsqd
_refine_ls_weighting_details 'w=1/[\s^2^(Fo^2^)+(0.0480P)^2^] where P=(Fo^2^+2Fc^2^)/3'
_refine_ls_weighting_scheme calc
_refine_ls_wR_factor_gt 0.1042
_refine_ls_wR_factor_ref 0.1213
_reflns_number_gt 2187
_reflns_number_total 4088
_reflns_threshold_expression 'I > 2\s(I)'
_cod_data_source_file zv2005sup1.cif
_cod_data_source_block II
_cod_database_code 2243780
_shelx_space_group_comment
;
The symmetry employed for this shelxl refinement is uniquely defined
by the following loop, which should always be used as a source of
symmetry information in preference to the above space-group names.
They are only intended as comments.
;
_shelx_estimated_absorpt_t_min 0.967
_shelx_estimated_absorpt_t_max 0.986

loop_
_space_group_symop_operation_xyz
'x, y, z'
'-x, -y, -z'

loop_
_atom_site_type_symbol
_atom_site_label
_atom_site_fract_x
_atom_site_fract_y
_atom_site_fract_z
_atom_site_U_iso_or_equiv
_atom_site_adp_type
_atom_site_calc_flag
_atom_site_occupancy
_atom_site_disorder_assembly
_atom_site_disorder_group
O O1 -0.3136(2) -0.18899(19) 0.38520(16) 0.0549(6) Uani d 1 . .
N N1 -0.0986(2) -0.18024(19) 0.23968(17) 0.0372(5) Uani d 1 . .
N N2 0.2088(2) -0.09810(17) 0.14688(15) 0.0294(5) Uani d 1 . .
N N3 0.3825(2) 0.10378(18) 0.18985(15) 0.0300(5) Uani d 1 . .
C C1 -0.2363(3) -0.2276(2) 0.2863(2) 0.0427(7) Uani d 1 . .
C C2 -0.3174(3) -0.3156(3) 0.2433(3) 0.0510(8) Uani d 1 . .
H H2 -0.416246 -0.347820 0.282598 0.061 Uiso calc 1 . .
C C3 -0.2487(3) -0.3524(3) 0.1439(3) 0.0529(8) Uani d 1 . .
H H3 -0.300937 -0.410699 0.112140 0.063 Uiso calc 1 . .
C C4 -0.0990(3) -0.3048(2) 0.0861(2) 0.0409(7) Uani d 1 . .
C C5 -0.0181(4) -0.3422(2) -0.0161(2) 0.0476(7) Uani d 1 . .
H H5 -0.068608 -0.397363 -0.052471 0.057 Uiso calc 1 . .
C C6 0.1322(4) -0.2996(2) -0.0632(2) 0.0451(7) Uani d 1 . .
H H6 0.186715 -0.325569 -0.132045 0.054 Uiso calc 1 . .
C C7 0.2067(3) -0.2173(2) -0.0102(2) 0.0371(6) Uani d 1 . .
H H7 0.312281 -0.189311 -0.043911 0.045 Uiso calc 1 . .
C C8 0.1314(3) -0.1759(2) 0.08928(19) 0.0318(6) Uani d 1 . .
C C9 -0.0260(3) -0.2196(2) 0.1392(2) 0.0349(6) Uani d 1 . .
C C10 0.3949(3) -0.0970(2) 0.11133(19) 0.0332(6) Uani d 1 . .
H H10A 0.416398 -0.059510 0.039396 0.040 Uiso calc 1 . .
H H10B 0.454529 -0.182976 0.108390 0.040 Uiso calc 1 . .
C C11 0.4666(3) -0.0238(2) 0.1859(2) 0.0343(6) Uani d 1 . .
H H11A 0.447282 -0.062345 0.257528 0.041 Uiso calc 1 . .
H H11B 0.593116 -0.024947 0.161868 0.041 Uiso calc 1 . .
C C12 0.1955(3) 0.1034(2) 0.22687(19) 0.0326(6) Uani d 1 . .
H H12A 0.136438 0.189535 0.229207 0.039 Uiso calc 1 . .
H H12B 0.175082 0.067128 0.299288 0.039 Uiso calc 1 . .
C C13 0.1208(3) 0.0294(2) 0.1546(2) 0.0348(6) Uani d 1 . .
H H13A -0.004502 0.028411 0.181873 0.042 Uiso calc 1 . .
H H13B 0.133604 0.069334 0.083420 0.042 Uiso calc 1 . .
C C14 0.4552(3) 0.1769(2) 0.25913(19) 0.0330(6) Uani d 1 . .
H H14A 0.583181 0.164805 0.239081 0.040 Uiso calc 1 . .
H H14B 0.424670 0.146022 0.332804 0.040 Uiso calc 1 . .
C C15 0.3914(3) 0.3132(2) 0.25410(19) 0.0301(6) Uani d 1 . .
C C16 0.3790(3) 0.3747(2) 0.1577(2) 0.0356(6) Uani d 1 . .
H H16 0.408753 0.329933 0.094036 0.043 Uiso calc 1 . .
C C17 0.3238(3) 0.5002(2) 0.1546(2) 0.0400(7) Uani d 1 . .
H H17 0.316755 0.541160 0.088555 0.048 Uiso calc 1 . .
C C18 0.2787(3) 0.5671(2) 0.2464(2) 0.0377(6) Uani d 1 . .
H H18 0.240296 0.653306 0.242779 0.045 Uiso calc 1 . .
C C19 0.2891(3) 0.5089(2) 0.3440(2) 0.0332(6) Uani d 1 . .
C C20 0.3453(3) 0.3813(2) 0.34630(19) 0.0328(6) Uani d 1 . .
H H20 0.352236 0.340209 0.412330 0.039 Uiso calc 1 . .
C C21 0.2444(3) 0.5783(2) 0.4432(2) 0.0383(6) Uani d 1 . .
C C22 0.2269(4) 0.5194(3) 0.5478(2) 0.0570(8) Uani d 1 . .
H H22A 0.339597 0.474384 0.559038 0.068 Uiso calc 1 . .
H H22B 0.141230 0.459775 0.555661 0.068 Uiso calc 1 . .
C C23 0.1659(4) 0.6226(3) 0.6270(2) 0.0613(9) Uani d 1 . .
H H23A 0.043328 0.620057 0.660653 0.074 Uiso calc 1 . .
H H23B 0.237817 0.614600 0.682791 0.074 Uiso calc 1 . .
C C24 0.1860(5) 0.7410(3) 0.5641(3) 0.0821(11) Uani d 1 . .
H H24A 0.283698 0.779644 0.580656 0.098 Uiso calc 1 . .
H H24B 0.078692 0.800326 0.579663 0.098 Uiso calc 1 . .
C C25 0.2211(4) 0.7042(3) 0.4504(3) 0.0595(8) Uani d 1 . .
H H25 0.226301 0.760684 0.391774 0.071 Uiso calc 1 . .
C C26 -0.2422(4) -0.0916(3) 0.4257(2) 0.0677(10) Uani d 1 . .
H H26C -0.315015 -0.064309 0.492773 0.102 Uiso calc 1 . .
H H26B -0.237922 -0.021877 0.374866 0.102 Uiso calc 1 . .
H H26A -0.124641 -0.121897 0.437327 0.102 Uiso calc 1 . .

loop_
_atom_site_aniso_label
_atom_site_aniso_U_11
_atom_site_aniso_U_22
_atom_site_aniso_U_33
_atom_site_aniso_U_12
_atom_site_aniso_U_13
_atom_site_aniso_U_23
O1 0.0422(10) 0.0650(15) 0.0550(13) -0.0133(10) -0.0015(10) 0.0136(11)
N1 0.0304(11) 0.0367(13) 0.0449(14) -0.0063(9) -0.0091(10) 0.0088(11)
N2 0.0300(10) 0.0256(11) 0.0329(12) -0.0053(8) -0.0051(9) -0.0015(9)
N3 0.0299(10) 0.0270(11) 0.0339(12) -0.0045(8) -0.0062(9) -0.0046(10)
C1 0.0364(15) 0.0389(17) 0.0523(19) -0.0057(12) -0.0106(13) 0.0166(15)
C2 0.0345(15) 0.0446(18) 0.078(2) -0.0162(13) -0.0175(15) 0.0184(17)
C3 0.0448(16) 0.0356(17) 0.087(2) -0.0114(13) -0.0326(16) 0.0077(17)
C4 0.0406(15) 0.0266(15) 0.061(2) -0.0037(12) -0.0267(14) 0.0055(14)
C5 0.0604(18) 0.0298(16) 0.061(2) -0.0014(13) -0.0353(16) -0.0038(15)
C6 0.0587(18) 0.0335(16) 0.0455(17) 0.0027(13) -0.0208(14) -0.0048(14)
C7 0.0440(14) 0.0301(15) 0.0383(16) -0.0041(11) -0.0106(12) -0.0025(13)
C8 0.0397(14) 0.0217(14) 0.0360(15) -0.0039(11) -0.0129(12) 0.0018(12)
C9 0.0367(14) 0.0255(14) 0.0439(16) -0.0004(11) -0.0156(12) 0.0071(13)
C10 0.0296(13) 0.0285(14) 0.0397(15) -0.0029(10) -0.0013(11) -0.0051(12)
C11 0.0302(13) 0.0325(15) 0.0396(16) -0.0016(11) -0.0064(11) -0.0022(12)
C12 0.0283(12) 0.0285(14) 0.0397(15) -0.0014(10) -0.0032(11) -0.0050(12)
C13 0.0338(13) 0.0267(14) 0.0438(16) -0.0025(11) -0.0076(12) -0.0005(12)
C14 0.0379(13) 0.0317(15) 0.0303(14) -0.0050(11) -0.0074(11) -0.0024(12)
C15 0.0297(12) 0.0262(14) 0.0363(15) -0.0058(10) -0.0086(11) -0.0046(12)
C16 0.0419(14) 0.0340(16) 0.0332(15) -0.0062(11) -0.0113(12) -0.0023(13)
C17 0.0487(16) 0.0367(16) 0.0388(16) -0.0092(13) -0.0184(13) 0.0087(13)
C18 0.0388(14) 0.0277(15) 0.0500(17) -0.0053(11) -0.0159(13) -0.0008(14)
C19 0.0266(12) 0.0329(15) 0.0418(16) -0.0071(10) -0.0073(11) -0.0070(13)
C20 0.0339(13) 0.0350(15) 0.0319(15) -0.0091(11) -0.0095(11) 0.0009(12)
C21 0.0369(14) 0.0375(16) 0.0418(17) -0.0018(11) -0.0113(12) -0.0086(13)
C22 0.076(2) 0.051(2) 0.0433(18) 0.0013(16) -0.0137(15) -0.0124(16)
C23 0.068(2) 0.063(2) 0.0516(19) 0.0022(16) -0.0085(16) -0.0237(18)
C24 0.113(3) 0.054(2) 0.077(3) 0.010(2) -0.018(2) -0.029(2)
C25 0.076(2) 0.0426(19) 0.054(2) 0.0021(16) -0.0013(16) -0.0145(16)
C26 0.063(2) 0.087(3) 0.051(2) -0.0196(19) 0.0029(16) -0.0046(19)

loop_
_atom_type_symbol
_atom_type_description
_atom_type_scat_dispersion_real
_atom_type_scat_dispersion_imag
_atom_type_scat_source
C C 0.0033 0.0016 'International Tables Vol C Tables 4.2.6.8 and 6.1.1.4'
H H 0.0000 0.0000 'International Tables Vol C Tables 4.2.6.8 and 6.1.1.4'
N N 0.0061 0.0033 'International Tables Vol C Tables 4.2.6.8 and 6.1.1.4'
O O 0.0106 0.0060 'International Tables Vol C Tables 4.2.6.8 and 6.1.1.4'

loop_
_geom_angle_atom_site_label_1
_geom_angle_atom_site_label_2
_geom_angle_atom_site_label_3
_geom_angle_site_symmetry_1
_geom_angle_site_symmetry_3
_geom_angle
_geom_angle_publ_flag
C1 O1 C26 . . 116.1(2) ?
C1 N1 C9 . . 117.0(2) ?
C8 N2 C10 . . 114.96(19) ?
C8 N2 C13 . . 113.51(18) ?
C10 N2 C13 . . 109.68(18) ?
C11 N3 C14 . . 110.95(18) ?
C11 N3 C12 . . 108.63(18) ?
C14 N3 C12 . . 110.84(18) ?
N1 C1 O1 . . 118.5(2) ?
N1 C1 C2 . . 125.8(3) ?
O1 C1 C2 . . 115.6(2) ?
C3 C2 C1 . . 117.3(3) ?
C3 C2 H2 . . 121.3 ?
C1 C2 H2 . . 121.3 ?
C2 C3 C4 . . 120.9(3) ?
C2 C3 H3 . . 119.5 ?
C4 C3 H3 . . 119.5 ?
C5 C4 C9 . . 119.8(2) ?
C5 C4 C3 . . 123.6(3) ?
C9 C4 C3 . . 116.5(3) ?
C6 C5 C4 . . 120.2(3) ?
C6 C5 H5 . . 119.9 ?
C4 C5 H5 . . 119.9 ?
C5 C6 C7 . . 120.1(3) ?
C5 C6 H6 . . 119.9 ?
C7 C6 H6 . . 119.9 ?
C8 C7 C6 . . 122.1(2) ?
C8 C7 H7 . . 119.0 ?
C6 C7 H7 . . 119.0 ?
C7 C8 N2 . . 123.2(2) ?
C7 C8 C9 . . 118.3(2) ?
N2 C8 C9 . . 118.4(2) ?
N1 C9 C4 . . 122.4(2) ?
N1 C9 C8 . . 118.2(2) ?
C4 C9 C8 . . 119.4(2) ?
N2 C10 C11 . . 110.24(19) ?
N2 C10 H10A . . 109.6 ?
C11 C10 H10A . . 109.6 ?
N2 C10 H10B . . 109.6 ?
C11 C10 H10B . . 109.6 ?
H10A C10 H10B . . 108.1 ?
N3 C11 C10 . . 110.41(19) ?
N3 C11 H11A . . 109.6 ?
C10 C11 H11A . . 109.6 ?
N3 C11 H11B . . 109.6 ?
C10 C11 H11B . . 109.6 ?
H11A C11 H11B . . 108.1 ?
N3 C12 C13 . . 110.67(19) ?
N3 C12 H12A . . 109.5 ?
C13 C12 H12A . . 109.5 ?
N3 C12 H12B . . 109.5 ?
C13 C12 H12B . . 109.5 ?
H12A C12 H12B . . 108.1 ?
N2 C13 C12 . . 111.01(19) ?
N2 C13 H13A . . 109.4 ?
C12 C13 H13A . . 109.4 ?
N2 C13 H13B . . 109.4 ?
C12 C13 H13B . . 109.4 ?
H13A C13 H13B . . 108.0 ?
N3 C14 C15 . . 113.2(2) ?
N3 C14 H14A . . 108.9 ?
C15 C14 H14A . . 108.9 ?
N3 C14 H14B . . 108.9 ?
C15 C14 H14B . . 108.9 ?
H14A C14 H14B . . 107.8 ?
C20 C15 C16 . . 118.5(2) ?
C20 C15 C14 . . 120.3(2) ?
C16 C15 C14 . . 121.2(2) ?
C17 C16 C15 . . 120.3(2) ?
C17 C16 H16 . . 119.9 ?
C15 C16 H16 . . 119.9 ?
C16 C17 C18 . . 120.9(3) ?
C16 C17 H17 . . 119.6 ?
C18 C17 H17 . . 119.6 ?
C17 C18 C19 . . 120.5(2) ?
C17 C18 H18 . . 119.8 ?
C19 C18 H18 . . 119.8 ?
C18 C19 C20 . . 118.1(2) ?
C18 C19 C21 . . 121.7(2) ?
C20 C19 C21 . . 120.2(2) ?
C15 C20 C19 . . 121.7(2) ?
C15 C20 H20 . . 119.1 ?
C19 C20 H20 . . 119.1 ?
C25 C21 C22 . . 110.7(3) ?
C25 C21 C19 . . 125.7(3) ?
C22 C21 C19 . . 123.6(2) ?
C21 C22 C23 . . 106.6(3) ?
C21 C22 H22A . . 110.4 ?
C23 C22 H22A . . 110.4 ?
C21 C22 H22B . . 110.4 ?
C23 C22 H22B . . 110.4 ?
H22A C22 H22B . . 108.6 ?
C24 C23 C22 . . 105.4(3) ?
C24 C23 H23A . . 110.7 ?
C22 C23 H23A . . 110.7 ?
C24 C23 H23B . . 110.7 ?
C22 C23 H23B . . 110.7 ?
H23A C23 H23B . . 108.8 ?
C23 C24 C25 . . 105.3(3) ?
C23 C24 H24A . . 110.7 ?
C25 C24 H24A . . 110.7 ?
C23 C24 H24B . . 110.7 ?
C25 C24 H24B . . 110.7 ?
H24A C24 H24B . . 108.8 ?
C21 C25 C24 . . 110.5(3) ?
C21 C25 H25 . . 124.8 ?
C24 C25 H25 . . 124.8 ?
O1 C26 H26C . . 109.5 ?
O1 C26 H26B . . 109.5 ?
H26C C26 H26B . . 109.5 ?
O1 C26 H26A . . 109.5 ?
H26C C26 H26A . . 109.5 ?
H26B C26 H26A . . 109.5 ?

loop_
_geom_bond_atom_site_label_1
_geom_bond_atom_site_label_2
_geom_bond_site_symmetry_2
_geom_bond_distance
_geom_bond_publ_flag
O1 C1 . 1.367(3) ?
O1 C26 . 1.430(4) ?
N1 C1 . 1.302(3) ?
N1 C9 . 1.378(3) ?
N2 C8 . 1.420(3) ?
N2 C10 . 1.460(3) ?
N2 C13 . 1.468(3) ?
N3 C11 . 1.457(3) ?
N3 C14 . 1.466(3) ?
N3 C12 . 1.468(3) ?
C1 C2 . 1.410(4) ?
C2 C3 . 1.352(4) ?
C2 H2 . 0.9500 ?
C3 C4 . 1.424(4) ?
C3 H3 . 0.9500 ?
C4 C5 . 1.407(4) ?
C4 C9 . 1.421(3) ?
C5 C6 . 1.361(4) ?
C5 H5 . 0.9500 ?
C6 C7 . 1.404(3) ?
C6 H6 . 0.9500 ?
C7 C8 . 1.379(3) ?
C7 H7 . 0.9500 ?
C8 C9 . 1.423(3) ?
C10 C11 . 1.511(3) ?
C10 H10A . 0.9900 ?
C10 H10B . 0.9900 ?
C11 H11A . 0.9900 ?
C11 H11B . 0.9900 ?
C12 C13 . 1.508(3) ?
C12 H12A . 0.9900 ?
C12 H12B . 0.9900 ?
C13 H13A . 0.9900 ?
C13 H13B . 0.9900 ?
C14 C15 . 1.506(3) ?
C14 H14A . 0.9900 ?
C14 H14B . 0.9900 ?
C15 C20 . 1.395(3) ?
C15 C16 . 1.397(3) ?
C16 C17 . 1.380(3) ?
C16 H16 . 0.9500 ?
C17 C18 . 1.383(3) ?
C17 H17 . 0.9500 ?
C18 C19 . 1.394(3) ?
C18 H18 . 0.9500 ?
C19 C20 . 1.403(3) ?
C19 C21 . 1.477(3) ?
C20 H20 . 0.9500 ?
C21 C25 . 1.365(4) ?
C21 C22 . 1.457(4) ?
C22 C23 . 1.524(4) ?
C22 H22A . 0.9900 ?
C22 H22B . 0.9900 ?
C23 C24 . 1.502(5) ?
C23 H23A . 0.9900 ?
C23 H23B . 0.9900 ?
C24 C25 . 1.504(4) ?
C24 H24A . 0.9900 ?
C24 H24B . 0.9900 ?
C25 H25 . 0.9500 ?
C26 H26C . 0.9800 ?
C26 H26B . 0.9800 ?
C26 H26A . 0.9800 ?

loop_
_geom_hbond_atom_site_label_D
_geom_hbond_atom_site_label_H
_geom_hbond_atom_site_label_A
_geom_hbond_site_symmetry_A
_geom_hbond_distance_DH
_geom_hbond_distance_HA
_geom_hbond_distance_DA
_geom_hbond_angle_DHA
_geom_hbond_publ_flag
C13 H13B CgB 2_555 0.99 2.95 3.757(3) 140 yes
C17 H17 CgB 1_565 0.95 2.93 3.602(3) 129 yes

loop_
_geom_torsion_atom_site_label_1
_geom_torsion_atom_site_label_2
_geom_torsion_atom_site_label_3
_geom_torsion_atom_site_label_4
_geom_torsion_site_symmetry_1
_geom_torsion_site_symmetry_2
_geom_torsion_site_symmetry_3
_geom_torsion_site_symmetry_4
_geom_torsion
_geom_torsion_publ_flag
C9 N1 C1 O1 . . . . -178.8(2) ?
C9 N1 C1 C2 . . . . 0.1(4) ?
C26 O1 C1 N1 . . . . 4.6(3) ?
C26 O1 C1 C2 . . . . -174.5(2) ?
N1 C1 C2 C3 . . . . -1.6(4) ?
O1 C1 C2 C3 . . . . 177.4(2) ?
C1 C2 C3 C4 . . . . 0.8(4) ?
C2 C3 C4 C5 . . . . 177.9(3) ?
C2 C3 C4 C9 . . . . 1.1(4) ?
C9 C4 C5 C6 . . . . 1.7(4) ?
C3 C4 C5 C6 . . . . -175.0(3) ?
C4 C5 C6 C7 . . . . -0.5(4) ?
C5 C6 C7 C8 . . . . -0.7(4) ?
C6 C7 C8 N2 . . . . 176.5(2) ?
C6 C7 C8 C9 . . . . 0.6(4) ?
C10 N2 C8 C7 . . . . -19.3(3) ?
C13 N2 C8 C7 . . . . 108.1(3) ?
C10 N2 C8 C9 . . . . 156.7(2) ?
C13 N2 C8 C9 . . . . -75.9(3) ?
C1 N1 C9 C4 . . . . 2.0(3) ?
C1 N1 C9 C8 . . . . -175.7(2) ?
C5 C4 C9 N1 . . . . -179.5(2) ?
C3 C4 C9 N1 . . . . -2.6(3) ?
C5 C4 C9 C8 . . . . -1.9(3) ?
C3 C4 C9 C8 . . . . 175.1(2) ?
C7 C8 C9 N1 . . . . 178.5(2) ?
N2 C8 C9 N1 . . . . 2.4(3) ?
C7 C8 C9 C4 . . . . 0.7(3) ?
N2 C8 C9 C4 . . . . -175.4(2) ?
C8 N2 C10 C11 . . . . -173.2(2) ?
C13 N2 C10 C11 . . . . 57.5(2) ?
C14 N3 C11 C10 . . . . -178.03(19) ?
C12 N3 C11 C10 . . . . 59.9(2) ?
N2 C10 C11 N3 . . . . -60.3(3) ?
C11 N3 C12 C13 . . . . -58.6(2) ?
C14 N3 C12 C13 . . . . 179.3(2) ?
C8 N2 C13 C12 . . . . 173.4(2) ?
C10 N2 C13 C12 . . . . -56.5(3) ?
N3 C12 C13 N2 . . . . 57.6(3) ?
C11 N3 C14 C15 . . . . 171.8(2) ?
C12 N3 C14 C15 . . . . -67.4(3) ?
N3 C14 C15 C20 . . . . 137.7(2) ?
N3 C14 C15 C16 . . . . -43.2(3) ?
C20 C15 C16 C17 . . . . 0.6(3) ?
C14 C15 C16 C17 . . . . -178.6(2) ?
C15 C16 C17 C18 . . . . -0.5(4) ?
C16 C17 C18 C19 . . . . 0.4(3) ?
C17 C18 C19 C20 . . . . -0.4(3) ?
C17 C18 C19 C21 . . . . 179.0(2) ?
C16 C15 C20 C19 . . . . -0.6(3) ?
C14 C15 C20 C19 . . . . 178.6(2) ?
C18 C19 C20 C15 . . . . 0.5(3) ?
C21 C19 C20 C15 . . . . -178.9(2) ?
C18 C19 C21 C25 . . . . -12.9(4) ?
C20 C19 C21 C25 . . . . 166.5(3) ?
C18 C19 C21 C22 . . . . 170.0(2) ?
C20 C19 C21 C22 . . . . -10.7(3) ?
C25 C21 C22 C23 . . . . 7.0(3) ?
C19 C21 C22 C23 . . . . -175.5(2) ?
C21 C22 C23 C24 . . . . -11.4(3) ?
C22 C23 C24 C25 . . . . 11.3(4) ?
C22 C21 C25 C24 . . . . 0.3(4) ?
C19 C21 C25 C24 . . . . -177.1(3) ?
C23 C24 C25 C21 . . . . -7.6(4) ?

_cod_database_fobs_code 2243780
